data_4515823
loop_
_publ_author_name
'Beromi, Megan Mohadjer'
'Banerjee, Gourab'
'Brudvig, Gary W.'
'Hazari, Nilay'
'Mercado, Brandon Q.'

_publ_section_title
;
 Nickel(I) Aryl Species: Synthesis, Properties, and Catalytic Activity.
;
_journal_issue 3
_journal_name_full 'ACS catalysis'
_journal_page_first 2526
_journal_page_last 2533
_journal_paper_doi 10.1021/acscatal.8b00546
_journal_volume 8
_journal_year 2018
_chemical_formula_moiety 'C56 H53 Fe Ni P2'
_chemical_formula_sum 'C56 H53 Fe Ni P2'
_chemical_formula_weight 902.48
_space_group_crystal_system monoclinic
_space_group_IT_number 15
_space_group_name_Hall '-I 2ya'
_space_group_name_H-M_alt 'I 1 2/a 1'
_atom_sites_solution_hydrogens geom
_atom_sites_solution_primary SHELXT
_atom_sites_solution_secondary difmap
_audit_creation_method SHELXL-2014/7
_cell_angle_alpha 90
_cell_angle_beta 95.985(7)
_cell_angle_gamma 90
_cell_formula_units_Z 4
_cell_length_a 14.0344(9)
_cell_length_b 13.3580(9)
_cell_length_c 23.5713(19)
_cell_measurement_reflns_used 5482
_cell_measurement_temperature 93(2)
_cell_measurement_theta_max 26.2760
_cell_measurement_theta_min 2.2310
_cell_volume 4394.9(5)
_computing_cell_refinement 'CrysAlisPro 1.171.39.16b (Rigaku OD, 2015)'
_computing_data_collection 'CrysAlisPro 1.171.39.16b (Rigaku OD, 2015)'
_computing_data_reduction 'CrysAlisPro 1.171.39.16b (Rigaku OD, 2015)'
_computing_molecular_graphics
; 
Dolomanov, O.V.; Bourhis, L.J.; Gildea, R.J.; Howard, J.A.K.; Puschmann, H., 
OLEX2: A complete structure solution, refinement and analysis program
(2009). J. Appl. Cryst., 42, 339-341.
;
_computing_publication_material 'CIFTAB-2013/2 (Sheldrick, 2014)'
_computing_structure_refinement 'SHELXL-2014/7 (Sheldrick, 2014)'
_computing_structure_solution 'SHELXT-2014/5 (Sheldrick, 2014)'
_diffrn_ambient_temperature 93(2)
_diffrn_detector_area_resol_mean 6.8
_diffrn_measured_fraction_theta_full 0.999
_diffrn_measured_fraction_theta_max 0.997
_diffrn_measurement_device_type 'Rigaku Mercury275R CCD'
_diffrn_measurement_method \w
_diffrn_radiation_type MoK\a
_diffrn_radiation_wavelength 0.71073
_diffrn_reflns_av_R_equivalents 0.0764
_diffrn_reflns_av_unetI/netI 0.0463
_diffrn_reflns_Laue_measured_fraction_full 0.999
_diffrn_reflns_Laue_measured_fraction_max 0.997
_diffrn_reflns_limit_h_max 17
_diffrn_reflns_limit_h_min -17
_diffrn_reflns_limit_k_max 16
_diffrn_reflns_limit_k_min -16
_diffrn_reflns_limit_l_max 29
_diffrn_reflns_limit_l_min -29
_diffrn_reflns_number 28371
_diffrn_reflns_point_group_measured_fraction_full 0.999
_diffrn_reflns_point_group_measured_fraction_max 0.997
_diffrn_reflns_theta_full 25.242
_diffrn_reflns_theta_max 26.425
_diffrn_reflns_theta_min 2.635
_diffrn_source 'fine-focus sealed X-ray tube'
_exptl_absorpt_coefficient_mu 0.870
_exptl_absorpt_correction_T_max 1.00000
_exptl_absorpt_correction_T_min 0.84705
_exptl_absorpt_correction_type multi-scan
_exptl_absorpt_process_details
; 
CrysAlisPro 1.171.39.16b (Rigaku Oxford Diffraction, 2015) 
Empirical absorption correction using spherical harmonics, 
 implemented in SCALE3 ABSPACK scaling algorithm. 
;
_exptl_crystal_colour Orange
_exptl_crystal_density_diffrn 1.364
_exptl_crystal_density_method 'not measured'
_exptl_crystal_description Plate
_exptl_crystal_F_000 1892
_exptl_crystal_size_max 0.300
_exptl_crystal_size_mid 0.050
_exptl_crystal_size_min 0.050
_refine_diff_density_max 0.641
_refine_diff_density_min -0.486
_refine_diff_density_rms 0.081
_refine_ls_extinction_method none
_refine_ls_goodness_of_fit_ref 1.026
_refine_ls_hydrogen_treatment constr
_refine_ls_matrix_type full
_refine_ls_number_parameters 311
_refine_ls_number_reflns 4514
_refine_ls_number_restraints 76
_refine_ls_restrained_S_all 1.030
_refine_ls_R_factor_all 0.0778
_refine_ls_R_factor_gt 0.0475
_refine_ls_shift/su_max 0.001
_refine_ls_shift/su_mean 0.000
_refine_ls_structure_factor_coef Fsqd
_refine_ls_weighting_details 'w=1/[\s^2^(Fo^2^)+(0.0563P)^2^+8.6511P] where P=(Fo^2^+2Fc^2^)/3'
_refine_ls_weighting_scheme calc
_refine_ls_wR_factor_gt 0.1098
_refine_ls_wR_factor_ref 0.1246
_reflns_Friedel_coverage 0.000
_reflns_number_gt 3209
_reflns_number_total 4514
_reflns_threshold_expression 'I > 2\s(I)'
_cod_data_source_file cs8b00546_si_002.cif
_cod_data_source_block '_(dppf)NiI(2,6-xylyl)'
_cod_original_sg_symbol_H-M 'I 2/a'
_cod_database_code 4515823
_shelx_shelxl_version_number 2014/7
_shelx_space_group_comment
; 
The symmetry employed for this shelxl refinement is uniquely defined 
by the following loop, which should always be used as a source of 
symmetry information in preference to the above space-group names. 
They are only intended as comments. 
;
_shelx_estimated_absorpt_t_min 0.780
_shelx_estimated_absorpt_t_max 0.958

loop_
_space_group_symop_operation_xyz
'x, y, z'
'-x+1/2, y, -z'
'x+1/2, y+1/2, z+1/2'
'-x+1, y+1/2, -z+1/2'
'-x, -y, -z'
'x-1/2, -y, z'
'-x+1/2, -y+1/2, -z+1/2'
'x, -y+1/2, z+1/2'

loop_
_atom_site_label
_atom_site_type_symbol
_atom_site_fract_x
_atom_site_fract_y
_atom_site_fract_z
_atom_site_U_iso_or_equiv
_atom_site_adp_type
_atom_site_occupancy
_atom_site_site_symmetry_order
_atom_site_calc_flag
_atom_site_refinement_flags_posn
_atom_site_refinement_flags_adp
_atom_site_refinement_flags_occupancy
_atom_site_disorder_assembly
_atom_site_disorder_group
Ni1 Ni 0.7500 0.25821(4) 0.5000 0.02597(17) Uani 1 2 d S T P . .
Fe1 Fe 0.7500 0.58065(5) 0.5000 0.02163(16) Uani 1 2 d S T P . .
P1 P 0.70631(6) 0.35950(6) 0.56561(3) 0.02355(19) Uani 1 1 d . . . . .
C1 C 0.7675(6) 0.1131(5) 0.5001(8) 0.032(2) Uani 0.5 1 d D U P A -1
C2 C 0.8565(8) 0.0681(6) 0.5202(4) 0.036(2) Uani 0.5 1 d D U P A -1
C3 C 0.8652(7) -0.0359(6) 0.5225(4) 0.054(2) Uani 0.5 1 d D U P A -1
H3 H 0.9254 -0.0660 0.5342 0.065 Uiso 0.5 1 calc R U P A -1
C4 C 0.7838(7) -0.0962(6) 0.5072(5) 0.051(2) Uani 0.5 1 d D U P A -1
H4 H 0.7900 -0.1669 0.5105 0.061 Uiso 0.5 1 calc R U P A -1
C5 C 0.6956(9) -0.0564(6) 0.4878(5) 0.055(3) Uani 0.5 1 d D U P A -1
H5 H 0.6417 -0.0980 0.4772 0.066 Uiso 0.5 1 calc R U P A -1
C6 C 0.6893(7) 0.0487(6) 0.4843(4) 0.038(2) Uani 0.5 1 d D U P A -1
C7 C 0.9426(7) 0.1333(7) 0.5388(4) 0.046(2) Uani 0.5 1 d D U P A -1
H7A H 0.9423 0.1921 0.5140 0.069 Uiso 0.5 1 calc R U P A -1
H7B H 1.0015 0.0950 0.5363 0.069 Uiso 0.5 1 calc R U P A -1
H7C H 0.9396 0.1550 0.5783 0.069 Uiso 0.5 1 calc R U P A -1
C8 C 0.5944(8) 0.0911(7) 0.4620(5) 0.046(2) Uani 0.5 1 d D U P A -1
H8A H 0.5694 0.1320 0.4916 0.069 Uiso 0.5 1 calc R U P A -1
H8B H 0.5496 0.0364 0.4512 0.069 Uiso 0.5 1 calc R U P A -1
H8C H 0.6018 0.1328 0.4285 0.069 Uiso 0.5 1 calc R U P A -1
C9 C 0.6826(2) 0.4915(2) 0.55351(13) 0.0227(7) Uani 1 1 d . . . . .
C10 C 0.7245(2) 0.5757(2) 0.58411(13) 0.0271(7) Uani 1 1 d . . . . .
H10 H 0.7713 0.5723 0.6162 0.033 Uiso 1 1 calc R U . . .
C11 C 0.6853(2) 0.6648(2) 0.55893(14) 0.0291(7) Uani 1 1 d . . . . .
H11 H 0.7013 0.7311 0.5711 0.035 Uiso 1 1 calc R U . . .
C12 C 0.6178(2) 0.6375(2) 0.51223(14) 0.0275(7) Uani 1 1 d . . . . .
H12 H 0.5805 0.6826 0.4879 0.033 Uiso 1 1 calc R U . . .
C13 C 0.6154(2) 0.5315(2) 0.50820(13) 0.0237(7) Uani 1 1 d . . . . .
H13 H 0.5767 0.4934 0.4807 0.028 Uiso 1 1 calc R U . . .
C14 C 0.8035(2) 0.3598(2) 0.62411(14) 0.0278(7) Uani 1 1 d . . . . .
C15 C 0.8974(2) 0.3511(3) 0.61070(15) 0.0322(8) Uani 1 1 d . . . . .
H15 H 0.9098 0.3468 0.5719 0.039 Uiso 1 1 calc R U . . .
C16 C 0.9732(2) 0.3487(3) 0.65357(16) 0.0359(8) Uani 1 1 d . . . . .
H16 H 1.0370 0.3431 0.6439 0.043 Uiso 1 1 calc R U . . .
C17 C 0.9562(3) 0.3542(3) 0.70987(17) 0.0447(10) Uani 1 1 d . . . . .
H17 H 1.0082 0.3526 0.7390 0.054 Uiso 1 1 calc R U . . .
C18 C 0.8635(3) 0.3621(3) 0.72405(16) 0.0483(10) Uani 1 1 d . . . . .
H18 H 0.8517 0.3655 0.7630 0.058 Uiso 1 1 calc R U . . .
C19 C 0.7875(3) 0.3651(3) 0.68126(15) 0.0395(9) Uani 1 1 d . . . . .
H19 H 0.7238 0.3708 0.6912 0.047 Uiso 1 1 calc R U . . .
C20 C 0.6019(2) 0.3215(2) 0.60114(12) 0.0250(7) Uani 1 1 d . . . . .
C21 C 0.5807(3) 0.2200(3) 0.60437(14) 0.0320(8) Uani 1 1 d . . . . .
H21 H 0.6205 0.1720 0.5887 0.038 Uiso 1 1 calc R U . . .
C22 C 0.5019(3) 0.1888(3) 0.63039(15) 0.0400(9) Uani 1 1 d . . . . .
H22 H 0.4877 0.1194 0.6322 0.048 Uiso 1 1 calc R U . . .
C23 C 0.4442(3) 0.2571(3) 0.65360(15) 0.0388(9) Uani 1 1 d . . . . .
H23 H 0.3896 0.2350 0.6708 0.047 Uiso 1 1 calc R U . . .
C24 C 0.4653(2) 0.3577(3) 0.65196(14) 0.0339(8) Uani 1 1 d . . . . .
H24 H 0.4267 0.4049 0.6692 0.041 Uiso 1 1 calc R U . . .
C25 C 0.5439(2) 0.3902(3) 0.62489(14) 0.0292(7) Uani 1 1 d . . . . .
H25 H 0.5574 0.4597 0.6228 0.035 Uiso 1 1 calc R U . . .
C26 C 0.6874(3) 0.4982(3) 0.80365(16) 0.0589(12) Uani 1 1 d D . . . .
C27 C 0.7565(3) 0.5092(4) 0.84984(19) 0.0788(16) Uani 1 1 d D . . . .
H27 H 0.7531 0.4700 0.8832 0.095 Uiso 1 1 calc R U . . .
C28 C 0.8306(3) 0.5775(4) 0.8472(2) 0.095(2) Uani 1 1 d D . . . .
H28 H 0.8777 0.5841 0.8789 0.114 Uiso 1 1 calc R U . . .
C29 C 0.8372(4) 0.6365(4) 0.7991(2) 0.091(2) Uani 1 1 d D . . . .
H29 H 0.8869 0.6847 0.7985 0.109 Uiso 1 1 calc R U . . .
C30 C 0.7700(3) 0.6239(3) 0.7520(2) 0.0719(14) Uani 1 1 d D . . . .
H30 H 0.7753 0.6600 0.7178 0.086 Uiso 1 1 calc R U . . .
C31 C 0.6949(3) 0.5576(3) 0.75610(19) 0.0597(12) Uani 1 1 d D . . . .
H31 H 0.6464 0.5527 0.7249 0.072 Uiso 1 1 calc R U . . .
C32 C 0.6075(5) 0.4240(5) 0.8027(3) 0.103(2) Uani 1 1 d . . . . .
H32A H 0.5731 0.4336 0.8363 0.154 Uiso 1 1 calc R U . . .
H32B H 0.6338 0.3561 0.8029 0.154 Uiso 1 1 calc R U . . .
H32C H 0.5633 0.4338 0.7681 0.154 Uiso 1 1 calc R U . . .

loop_
_atom_site_aniso_label
_atom_site_aniso_U_11
_atom_site_aniso_U_22
_atom_site_aniso_U_33
_atom_site_aniso_U_23
_atom_site_aniso_U_13
_atom_site_aniso_U_12
Ni1 0.0239(3) 0.0187(3) 0.0352(3) 0.000 0.0023(2) 0.000
Fe1 0.0198(3) 0.0193(3) 0.0258(3) 0.000 0.0023(2) 0.000
P1 0.0213(4) 0.0231(4) 0.0257(4) 0.0032(3) 0.0002(3) -0.0010(3)
C1 0.047(6) 0.024(2) 0.026(3) -0.001(4) 0.009(5) 0.002(3)
C2 0.051(6) 0.030(4) 0.030(5) 0.003(3) 0.011(5) 0.008(3)
C3 0.084(6) 0.031(4) 0.050(5) 0.006(3) 0.023(5) 0.014(4)
C4 0.098(6) 0.022(4) 0.037(5) -0.002(4) 0.031(5) -0.001(3)
C5 0.096(6) 0.024(4) 0.048(6) -0.001(4) 0.023(5) 0.000(4)
C6 0.055(6) 0.023(4) 0.037(4) -0.001(3) 0.007(4) -0.007(3)
C7 0.048(5) 0.041(5) 0.048(5) 0.007(4) -0.005(4) 0.011(4)
C8 0.054(6) 0.026(5) 0.058(6) -0.001(4) 0.001(5) -0.017(4)
C9 0.0227(15) 0.0223(16) 0.0239(15) -0.0018(12) 0.0066(12) -0.0032(13)
C10 0.0259(15) 0.0300(17) 0.0259(16) -0.0032(14) 0.0047(13) -0.0044(14)
C11 0.0360(18) 0.0214(17) 0.0320(18) -0.0063(13) 0.0127(15) 0.0003(14)
C12 0.0240(15) 0.0233(16) 0.0364(18) 0.0038(14) 0.0079(14) 0.0051(14)
C13 0.0187(14) 0.0266(16) 0.0264(16) 0.0003(13) 0.0045(12) -0.0013(13)
C14 0.0260(16) 0.0260(17) 0.0298(17) 0.0031(14) -0.0048(13) 0.0006(14)
C15 0.0317(17) 0.0320(18) 0.0325(18) 0.0079(15) 0.0014(14) -0.0022(15)
C16 0.0248(16) 0.037(2) 0.044(2) 0.0078(17) -0.0050(15) 0.0005(15)
C17 0.0331(19) 0.053(2) 0.044(2) 0.0040(19) -0.0142(17) 0.0042(18)
C18 0.043(2) 0.069(3) 0.0301(19) -0.0040(19) -0.0096(17) 0.010(2)
C19 0.0317(18) 0.051(2) 0.0355(19) -0.0013(18) 0.0001(15) 0.0073(17)
C20 0.0254(15) 0.0305(17) 0.0183(15) 0.0037(13) -0.0015(12) -0.0009(14)
C21 0.042(2) 0.0295(18) 0.0257(17) 0.0016(14) 0.0077(15) -0.0013(16)
C22 0.049(2) 0.037(2) 0.035(2) 0.0072(17) 0.0105(17) -0.0117(18)
C23 0.0326(19) 0.055(2) 0.0298(18) 0.0116(17) 0.0066(15) -0.0058(18)
C24 0.0271(17) 0.047(2) 0.0279(17) 0.0046(16) 0.0048(14) 0.0071(16)
C25 0.0260(16) 0.0328(18) 0.0284(17) 0.0023(14) 0.0008(14) 0.0007(14)
C26 0.059(3) 0.061(3) 0.060(3) -0.004(2) 0.018(2) 0.012(2)
C27 0.090(4) 0.095(4) 0.052(3) 0.000(3) 0.011(3) 0.028(4)
C28 0.050(3) 0.165(7) 0.067(4) -0.052(4) -0.007(3) 0.015(4)
C29 0.079(4) 0.091(5) 0.107(5) -0.042(4) 0.036(4) -0.027(3)
C30 0.086(4) 0.056(3) 0.076(4) -0.013(3) 0.021(3) -0.001(3)
C31 0.043(2) 0.061(3) 0.075(3) 0.010(2) 0.000(2) 0.008(2)
C32 0.105(5) 0.086(5) 0.126(6) -0.011(4) 0.051(4) -0.028(4)

loop_
_atom_type_symbol
_atom_type_description
_atom_type_scat_dispersion_real
_atom_type_scat_dispersion_imag
_atom_type_scat_source
C C 0.0033 0.0016 'International Tables Vol C Tables 4.2.6.8 and 6.1.1.4'
H H 0.0000 0.0000 'International Tables Vol C Tables 4.2.6.8 and 6.1.1.4'
Fe Fe 0.3463 0.8444 'International Tables Vol C Tables 4.2.6.8 and 6.1.1.4'
Ni Ni 0.3393 1.1124 'International Tables Vol C Tables 4.2.6.8 and 6.1.1.4'
P P 0.1023 0.0942 'International Tables Vol C Tables 4.2.6.8 and 6.1.1.4'

loop_
_geom_angle_atom_site_label_1
_geom_angle_atom_site_label_2
_geom_angle_atom_site_label_3
_geom_angle
_geom_angle_site_symmetry_1
_geom_angle_site_symmetry_3
C1 Ni1 P1 131.0(5) . .
C1 Ni1 P1 124.7(5) . 2_656
P1 Ni1 P1 103.69(5) . 2_656
C13 Fe1 C13 142.20(18) . 2_656
C13 Fe1 C9 41.80(12) . .
C13 Fe1 C9 111.52(13) 2_656 .
C13 Fe1 C9 111.52(13) . 2_656
C13 Fe1 C9 41.80(12) 2_656 2_656
C9 Fe1 C9 108.47(17) . 2_656
C13 Fe1 C10 109.84(13) . 2_656
C13 Fe1 C10 68.87(12) 2_656 2_656
C9 Fe1 C10 135.87(13) . 2_656
C9 Fe1 C10 40.91(12) 2_656 2_656
C13 Fe1 C10 68.87(12) . .
C13 Fe1 C10 109.84(13) 2_656 .
C9 Fe1 C10 40.91(12) . .
C9 Fe1 C10 135.87(13) 2_656 .
C10 Fe1 C10 176.27(18) 2_656 .
C13 Fe1 C12 40.71(12) . .
C13 Fe1 C12 176.10(13) 2_656 .
C9 Fe1 C12 69.18(12) . .
C9 Fe1 C12 141.99(13) 2_656 .
C10 Fe1 C12 113.50(13) 2_656 .
C10 Fe1 C12 68.00(13) . .
C13 Fe1 C12 176.10(13) . 2_656
C13 Fe1 C12 40.71(12) 2_656 2_656
C9 Fe1 C12 141.99(13) . 2_656
C9 Fe1 C12 69.18(12) 2_656 2_656
C10 Fe1 C12 67.99(13) 2_656 2_656
C10 Fe1 C12 113.50(13) . 2_656
C12 Fe1 C12 136.57(18) . 2_656
C13 Fe1 C11 135.91(13) . 2_656
C13 Fe1 C11 68.52(13) 2_656 2_656
C9 Fe1 C11 176.02(13) . 2_656
C9 Fe1 C11 68.75(12) 2_656 2_656
C10 Fe1 C11 40.19(13) 2_656 2_656
C10 Fe1 C11 143.05(13) . 2_656
C12 Fe1 C11 111.07(13) . 2_656
C12 Fe1 C11 40.40(13) 2_656 2_656
C13 Fe1 C11 68.52(13) . .
C13 Fe1 C11 135.91(13) 2_656 .
C9 Fe1 C11 68.76(12) . .
C9 Fe1 C11 176.02(13) 2_656 .
C10 Fe1 C11 143.05(13) 2_656 .
C10 Fe1 C11 40.20(13) . .
C12 Fe1 C11 40.40(13) . .
C12 Fe1 C11 111.07(13) 2_656 .
C11 Fe1 C11 114.17(18) 2_656 .
C9 P1 C20 101.46(14) . .
C9 P1 C14 103.09(14) . .
C20 P1 C14 102.93(14) . .
C9 P1 Ni1 123.41(10) . .
C20 P1 Ni1 116.58(11) . .
C14 P1 Ni1 106.92(11) . .
C6 C1 C2 117.5(9) . .
C6 C1 Ni1 120.6(7) . .
C2 C1 Ni1 121.7(7) . .
C3 C2 C1 120.3(9) . .
C3 C2 C7 119.8(8) . .
C1 C2 C7 119.9(7) . .
C2 C3 C4 119.5(9) . .
C2 C3 H3 120.2 . .
C4 C3 H3 120.2 . .
C5 C4 C3 122.5(8) . .
C5 C4 H4 118.7 . .
C3 C4 H4 118.7 . .
C4 C5 C6 116.8(9) . .
C4 C5 H5 121.6 . .
C6 C5 H5 121.6 . .
C5 C6 C1 123.3(9) . .
C5 C6 C8 116.6(8) . .
C1 C6 C8 120.2(8) . .
C2 C7 H7A 109.5 . .
C2 C7 H7B 109.5 . .
H7A C7 H7B 109.5 . .
C2 C7 H7C 109.5 . .
H7A C7 H7C 109.5 . .
H7B C7 H7C 109.5 . .
C6 C8 H8A 109.5 . .
C6 C8 H8B 109.5 . .
H8A C8 H8B 109.5 . .
C6 C8 H8C 109.5 . .
H8A C8 H8C 109.5 . .
H8B C8 H8C 109.5 . .
C10 C9 C13 106.5(3) . .
C10 C9 P1 128.8(2) . .
C13 C9 P1 124.7(2) . .
C10 C9 Fe1 70.06(17) . .
C13 C9 Fe1 68.71(17) . .
P1 C9 Fe1 125.22(16) . .
C11 C10 C9 109.2(3) . .
C11 C10 Fe1 70.54(18) . .
C9 C10 Fe1 69.03(17) . .
C11 C10 H10 125.4 . .
C9 C10 H10 125.4 . .
Fe1 C10 H10 126.6 . .
C10 C11 C12 107.9(3) . .
C10 C11 Fe1 69.27(18) . .
C12 C11 Fe1 69.22(17) . .
C10 C11 H11 126.1 . .
C12 C11 H11 126.1 . .
Fe1 C11 H11 127.0 . .
C13 C12 C11 108.4(3) . .
C13 C12 Fe1 68.67(17) . .
C11 C12 Fe1 70.38(17) . .
C13 C12 H12 125.8 . .
C11 C12 H12 125.8 . .
Fe1 C12 H12 126.7 . .
C12 C13 C9 108.1(3) . .
C12 C13 Fe1 70.62(18) . .
C9 C13 Fe1 69.50(16) . .
C12 C13 H13 126.0 . .
C9 C13 H13 126.0 . .
Fe1 C13 H13 125.5 . .
C19 C14 C15 118.5(3) . .
C19 C14 P1 123.1(3) . .
C15 C14 P1 118.4(2) . .
C16 C15 C14 120.5(3) . .
C16 C15 H15 119.7 . .
C14 C15 H15 119.7 . .
C17 C16 C15 120.3(3) . .
C17 C16 H16 119.9 . .
C15 C16 H16 119.9 . .
C16 C17 C18 120.1(3) . .
C16 C17 H17 120.0 . .
C18 C17 H17 120.0 . .
C17 C18 C19 119.8(4) . .
C17 C18 H18 120.1 . .
C19 C18 H18 120.1 . .
C14 C19 C18 120.8(3) . .
C14 C19 H19 119.6 . .
C18 C19 H19 119.6 . .
C25 C20 C21 119.0(3) . .
C25 C20 P1 122.3(2) . .
C21 C20 P1 118.7(2) . .
C22 C21 C20 120.2(3) . .
C22 C21 H21 119.9 . .
C20 C21 H21 119.9 . .
C23 C22 C21 120.6(3) . .
C23 C22 H22 119.7 . .
C21 C22 H22 119.7 . .
C22 C23 C24 120.0(3) . .
C22 C23 H23 120.0 . .
C24 C23 H23 120.0 . .
C23 C24 C25 119.9(3) . .
C23 C24 H24 120.1 . .
C25 C24 H24 120.1 . .
C20 C25 C24 120.3(3) . .
C20 C25 H25 119.9 . .
C24 C25 H25 119.9 . .
C31 C26 C27 117.9(4) . .
C31 C26 C32 119.2(4) . .
C27 C26 C32 122.9(5) . .
C26 C27 C28 119.9(5) . .
C26 C27 H27 120.0 . .
C28 C27 H27 120.0 . .
C27 C28 C29 121.6(5) . .
C27 C28 H28 119.2 . .
C29 C28 H28 119.2 . .
C30 C29 C28 118.9(5) . .
C30 C29 H29 120.5 . .
C28 C29 H29 120.5 . .
C31 C30 C29 118.7(5) . .
C31 C30 H30 120.7 . .
C29 C30 H30 120.7 . .
C26 C31 C30 122.9(4) . .
C26 C31 H31 118.5 . .
C30 C31 H31 118.5 . .
C26 C32 H32A 109.5 . .
C26 C32 H32B 109.5 . .
H32A C32 H32B 109.5 . .
C26 C32 H32C 109.5 . .
H32A C32 H32C 109.5 . .
H32B C32 H32C 109.5 . .

loop_
_geom_bond_atom_site_label_1
_geom_bond_atom_site_label_2
_geom_bond_distance
_geom_bond_site_symmetry_2
Ni1 C1 1.954(6) .
Ni1 P1 2.1900(9) .
Ni1 P1 2.1900(9) 2_656
Fe1 C13 2.028(3) .
Fe1 C13 2.028(3) 2_656
Fe1 C9 2.038(3) .
Fe1 C9 2.038(3) 2_656
Fe1 C10 2.052(3) 2_656
Fe1 C10 2.052(3) .
Fe1 C12 2.053(3) .
Fe1 C12 2.053(3) 2_656
Fe1 C11 2.069(3) 2_656
Fe1 C11 2.069(3) .
P1 C9 1.811(3) .
P1 C20 1.833(3) .
P1 C14 1.835(3) .
C1 C6 1.413(10) .
C1 C2 1.423(10) .
C2 C3 1.395(10) .
C2 C7 1.518(12) .
C3 C4 1.413(11) .
C3 H3 0.9500 .
C4 C5 1.382(10) .
C4 H4 0.9500 .
C5 C6 1.409(10) .
C5 H5 0.9500 .
C6 C8 1.492(12) .
C7 H7A 0.9800 .
C7 H7B 0.9800 .
C7 H7C 0.9800 .
C8 H8A 0.9800 .
C8 H8B 0.9800 .
C8 H8C 0.9800 .
C9 C10 1.429(4) .
C9 C13 1.450(4) .
C10 C11 1.416(5) .
C10 H10 0.9500 .
C11 C12 1.423(5) .
C11 H11 0.9500 .
C12 C13 1.420(4) .
C12 H12 0.9500 .
C13 H13 0.9500 .
C14 C19 1.390(5) .
C14 C15 1.392(5) .
C15 C16 1.389(5) .
C15 H15 0.9500 .
C16 C17 1.375(5) .
C16 H16 0.9500 .
C17 C18 1.380(5) .
C17 H17 0.9500 .
C18 C19 1.390(5) .
C18 H18 0.9500 .
C19 H19 0.9500 .
C20 C25 1.383(4) .
C20 C21 1.392(5) .
C21 C22 1.384(5) .
C21 H21 0.9500 .
C22 C23 1.371(5) .
C22 H22 0.9500 .
C23 C24 1.377(5) .
C23 H23 0.9500 .
C24 C25 1.399(5) .
C24 H24 0.9500 .
C25 H25 0.9500 .
C26 C31 1.386(2) .
C26 C27 1.388(2) .
C26 C32 1.494(7) .
C27 C28 1.390(2) .
C27 H27 0.9500 .
C28 C29 1.391(2) .
C28 H28 0.9500 .
C29 C30 1.390(2) .
C29 H29 0.9500 .
C30 C31 1.388(2) .
C30 H30 0.9500 .
C31 H31 0.9500 .
C32 H32A 0.9800 .
C32 H32B 0.9800 .
C32 H32C 0.9800 .

loop_
_geom_torsion_atom_site_label_1
_geom_torsion_atom_site_label_2
_geom_torsion_atom_site_label_3
_geom_torsion_atom_site_label_4
_geom_torsion
C6 C1 C2 C3 1.5(19)
Ni1 C1 C2 C3 176.6(9)
C6 C1 C2 C7 -178.8(10)
Ni1 C1 C2 C7 -3.7(17)
C1 C2 C3 C4 -2.9(15)
C7 C2 C3 C4 177.4(9)
C2 C3 C4 C5 2.6(15)
C3 C4 C5 C6 -0.9(14)
C4 C5 C6 C1 -0.6(16)
C4 C5 C6 C8 178.6(8)
C2 C1 C6 C5 0(2)
Ni1 C1 C6 C5 -174.9(11)
C2 C1 C6 C8 -179.0(11)
Ni1 C1 C6 C8 5.9(16)
C20 P1 C9 C10 102.8(3)
C14 P1 C9 C10 -3.5(3)
Ni1 P1 C9 C10 -124.3(3)
C20 P1 C9 C13 -78.3(3)
C14 P1 C9 C13 175.3(3)
Ni1 P1 C9 C13 54.6(3)
C20 P1 C9 Fe1 -165.34(18)
C14 P1 C9 Fe1 88.3(2)
Ni1 P1 C9 Fe1 -32.4(2)
C13 C9 C10 C11 -0.1(3)
P1 C9 C10 C11 179.0(2)
Fe1 C9 C10 C11 59.3(2)
C13 C9 C10 Fe1 -59.3(2)
P1 C9 C10 Fe1 119.7(3)
C9 C10 C11 C12 0.3(3)
Fe1 C10 C11 C12 58.6(2)
C9 C10 C11 Fe1 -58.3(2)
C10 C11 C12 C13 -0.4(3)
Fe1 C11 C12 C13 58.3(2)
C10 C11 C12 Fe1 -58.6(2)
C11 C12 C13 C9 0.3(3)
Fe1 C12 C13 C9 59.7(2)
C11 C12 C13 Fe1 -59.3(2)
C10 C9 C13 C12 -0.1(3)
P1 C9 C13 C12 -179.2(2)
Fe1 C9 C13 C12 -60.4(2)
C10 C9 C13 Fe1 60.2(2)
P1 C9 C13 Fe1 -118.9(2)
C9 P1 C14 C19 85.4(3)
C20 P1 C14 C19 -19.9(3)
Ni1 P1 C14 C19 -143.2(3)
C9 P1 C14 C15 -96.7(3)
C20 P1 C14 C15 158.0(3)
Ni1 P1 C14 C15 34.7(3)
C19 C14 C15 C16 -0.5(5)
P1 C14 C15 C16 -178.5(3)
C14 C15 C16 C17 0.4(5)
C15 C16 C17 C18 0.1(6)
C16 C17 C18 C19 -0.4(6)
C15 C14 C19 C18 0.2(6)
P1 C14 C19 C18 178.1(3)
C17 C18 C19 C14 0.2(6)
C9 P1 C20 C25 -16.6(3)
C14 P1 C20 C25 89.9(3)
Ni1 P1 C20 C25 -153.5(2)
C9 P1 C20 C21 163.5(2)
C14 P1 C20 C21 -90.0(3)
Ni1 P1 C20 C21 26.7(3)
C25 C20 C21 C22 0.8(5)
P1 C20 C21 C22 -179.4(3)
C20 C21 C22 C23 -0.4(5)
C21 C22 C23 C24 -1.1(5)
C22 C23 C24 C25 2.2(5)
C21 C20 C25 C24 0.3(5)
P1 C20 C25 C24 -179.5(2)
C23 C24 C25 C20 -1.8(5)
C31 C26 C27 C28 -0.5(7)
C32 C26 C27 C28 178.0(5)
C26 C27 C28 C29 0.5(8)
C27 C28 C29 C30 -2.4(8)
C28 C29 C30 C31 4.3(8)
C27 C26 C31 C30 2.6(7)
C32 C26 C31 C30 -175.9(5)
C29 C30 C31 C26 -4.5(8)
